data_6000486
loop_
_publ_author_name
'Kongshaug, Kjell Ove'
'Fjellvag, Helmer'
'Lillerud, Karl Petter'

_publ_section_title
;
 Synthesis and characterization of a novel layered zinc phosphate
;
_journal_name_full 'Solid State Sciences'
_journal_page_first 569
_journal_page_last 576
_journal_paper_doi 10.1016/S1293-2558(00)01064-5
_journal_volume 2
_journal_year 2000
_chemical_formula_sum 'C6 H20 N3 O13 P3 Zn3'
_chemical_formula_weight 631.30
_space_group_crystal_system monoclinic
_space_group_IT_number 14
_space_group_name_Hall '-P 2ybc'
_space_group_name_H-M_alt 'P 1 21/c 1'
_cell_angle_alpha 90
_cell_angle_beta 109.1346(7)
_cell_angle_gamma 90
_cell_formula_units_Z 4
_cell_length_a 12.6707(2)
_cell_length_b 8.24293(8)
_cell_length_c 18.4843(2)
_cell_volume 1823.91(4)
_diffrn_ambient_temperature 293
_diffrn_radiation_probe x-ray
_diffrn_radiation_type synchrotron
_diffrn_radiation_wavelength 0.52227
_pd_proc_ls_prof_wR_factor 0.1208
_refine_ls_number_parameters 178
_refine_ls_number_reflns 1555
_refine_ls_R_I_factor 0.0844
_cod_depositor_comments
;
Powder diffraction
software : EXTRA, EXPO, SIRPOW92
Rietveld refinement using GSAS
;
_cod_database_code 6000486

loop_
_space_group_symop_id
_space_group_symop_operation_xyz
1 x,y,z
2 -x,1/2+y,1/2-z
3 -x,-y,-z
4 x,1/2-y,1/2+z

loop_
_atom_site_label
_atom_site_type_symbol
_atom_site_adp_type
_atom_site_fract_x
_atom_site_fract_y
_atom_site_fract_z
_atom_site_occupancy
_atom_site_U_iso_or_equiv
_atom_site_calc_flag
_atom_site_refinement_flags_posn
_atom_site_refinement_flags_adp
_atom_site_refinement_flags_occupancy
_atom_site_disorder_assembly
_atom_site_disorder_group
Zn1 Zn Uiso 0.8609(4) 0.8548(6) 0.2460(3) 1.000 0.0160(10) . . . . . .
Zn2 Zn Uiso 0.1152(4) 0.8582(6) 0.2194(3) 1.000 0.0160(10) . . . . . .
Zn3 Zn Uiso 0.8770(4) 0.4642(6) 0.0564(3) 1.000 0.0160(10) . . . . . .
P1 P Uiso 0.7160(11) 0.5773(14) 0.1459(7) 1.000 0.042(3) . . . . . .
P2 P Uiso 0.9378(10) 0.1460(15) 0.1637(6) 1.000 0.042(3) . . . . . .
P3 P Uiso 0.1293(10) 0.5767(14) 0.1112(6) 1.000 0.042(3) . . . . . .
O1 O Uiso 0.5888(17) 0.554(2) 0.1041(10) 1.000 0.033(2) . . . . . .
O2 O Uiso 0.7275(15) 0.732(2) 0.1944(11) 1.000 0.033(2) . . . . . .
O3 O Uiso 0.2449(15) 0.931(2) 0.2982(9) 1.000 0.033(2) . . . . . .
O4 O Uiso 0.7776(15) 0.905(2) 0.5882(10) 1.000 0.033(2) . . . . . .
O5 O Uiso 0.0119(14) 0.762(2) 0.2665(11) 1.000 0.033(2) . . . . . .
O6 O Uiso 0.8485(17) 0.035(2) 0.1752(10) 1.000 0.033(2) . . . . . .
O7 O Uiso 0.0340(16) 0.037(2) 0.1545(10) 1.000 0.033(2) . . . . . .
O8 O Uiso 0.8898(19) 0.2379(19) 0.0869(10) 1.000 0.033(2) . . . . . .
O9 O Uiso 0.1794(18) 0.722(2) 0.1618(12) 1.000 0.033(2) . . . . . .
O10 O Uiso 0.1888(17) 0.942(2) 0.5516(9) 1.000 0.033(2) . . . . . .
O11 O Uiso 0.1400(18) 0.415(2) 0.1547(9) 1.000 0.033(2) . . . . . .
O12 O Uiso 0.0031(14) 0.891(2) 0.5741(11) 1.000 0.033(2) . . . . . .
N1 N Uiso 0.354(3) 0.642(4) 0.334(2) 1.000 0.073(5) . . . . . .
N2 N Uiso 0.602(3) 0.597(4) 0.379(2) 1.000 0.073(5) . . . . . .
N3 N Uiso 0.898(3) 0.670(4) 0.465(2) 1.000 0.073(5) . . . . . .
C1 C Uiso 0.410(4) 0.950(5) 0.786(2) 1.000 0.073(5) . . . . . .
C2 C Uiso 0.437(3) 0.860(7) 0.913(2) 1.000 0.073(5) . . . . . .
C3 C Uiso 0.532(4) 0.597(5) 0.297(2) 1.000 0.073(5) . . . . . .
C4 C Uiso 0.557(4) 0.698(5) 0.430(2) 1.000 0.073(5) . . . . . .
C5 C Uiso 0.723(3) 0.621(5) 0.388(2) 1.000 0.073(5) . . . . . .
C6 C Uiso 0.794(3) 0.896(5) 0.972(2) 1.000 0.073(5) . . . . . .
OW O Uiso 0.408(3) 0.715(3) 0.098(15) 1.000 0.100(10) . . . . . .

loop_
_geom_angle_atom_site_label_1
_geom_angle_atom_site_label_2
_geom_angle_atom_site_label_3
_geom_angle
_geom_angle_site_symmetry_1
_geom_angle_site_symmetry_2
_geom_angle_site_symmetry_3
_geom_angle_publ_flag
O2 Zn1 O6 101.7(8) . . 1_565 yes
O2 Zn1 O5 121.8(8) . . 1_655 yes
O2 Zn1 O11 109.4(9) . . 2_655 yes
O5 Zn1 O6 106.4(9) 1_655 . 1_565 yes
O6 Zn1 O11 115.0(8) 1_565 . 2_655 yes
O5 Zn1 O11 103.1(9) 1_655 . 2_655 yes
O3 Zn2 O5 108.8(8) . . . yes
O3 Zn2 O9 101.2(9) . . . yes
O3 Zn2 O7 112.3(8) . . 1_565 yes
O5 Zn2 O9 118.7(8) . . . yes
O5 Zn2 O7 106.4(8) . . 1_565 yes
O7 Zn2 O9 109.6(8) 1_565 . . yes
O8 Zn3 O10 100.3(8) . . 2_645 yes
O4 Zn3 O8 117.3(9) 4_564 . . yes
O8 Zn3 O12 123.9(9) . . 4_664 yes
O4 Zn3 O10 105.9(9) 4_564 . 2_645 yes
O10 Zn3 O12 106.9(9) 2_645 . 4_664 yes
O4 Zn3 O12 101.1(8) 4_564 . 4_664 yes
O1 P1 O2 106.1(13) . . . yes
O1 P1 O3 106.6(12) . . 2_645 yes
O1 P1 O4 110.5(12) . . 4_564 yes
O2 P1 O3 107.8(12) . . 2_645 yes
O2 P1 O4 110.9(12) . . 4_564 yes
O3 P1 O4 114.5(13) 2_645 . 4_564 yes
O6 P2 O8 109.6(13) . . . yes
O6 P2 O7 108.1(12) . . 1_655 yes
O5 P2 O6 111.9(12) 2_645 . . yes
O7 P2 O8 105.5(12) 1_655 . . yes
O5 P2 O8 112.9(12) 2_645 . . yes
O5 P2 O7 108.6(12) 2_645 . 1_655 yes
O9 P3 O11 114.3(12) . . . yes
O9 P3 O10 108.4(13) . . 4_564 yes
O9 P3 O12 107.4(13) . . 4_564 yes
O10 P3 O11 108.0(12) 4_564 . . yes
O11 P3 O12 106.4(13) . . 4_564 yes
O10 P3 O12 112.4(12) 4_564 . 4_564 yes
Zn1 O2 P1 128.5(13) . . . yes
Zn2 O3 P1 139.4(13) . . 2_655 yes
Zn3 O4 P1 135.2(12) 4_565 . 4_565 yes
Zn1 O5 Zn2 120.2(9) 1_455 . . yes
Zn2 O5 P2 117.6(12) . . 2_655 yes
Zn1 O5 P2 120.1(12) 1_455 . 2_655 yes
Zn1 O6 P2 130.6(13) 1_545 . . yes
Zn2 O7 P2 129.3(12) 1_545 . 1_455 yes
Zn3 O8 P2 135.1(11) . . . yes
Zn2 O9 P3 129.7(15) . . . yes
Zn3 O10 P3 127.9(14) 2_655 . 4_565 yes
Zn1 O11 P3 134.5(12) 2_645 . . yes
Zn3 O12 P3 130.3(11) 4_465 . 4_565 yes
C1 N1 C2 105(3) 4_564 . 4_564 yes
C3 N2 C4 115(3) . . . yes
C3 N2 C5 111(3) . . . yes
C4 N2 C5 116(3) . . . yes
N1 C1 C3 116(3) 4_565 . 4_565 yes
N1 C2 C4 122(3) 4_565 . 4_565 yes
N2 C3 C1 112(3) . . 4_564 yes
N2 C4 C2 105(3) . . 4_564 yes
N2 C5 C6 110(3) . . 4_564 yes
N3 C6 C5 97(3) 4_565 . 4_565 yes

loop_
_geom_bond_atom_site_label_1
_geom_bond_atom_site_label_2
_geom_bond_distance
_geom_bond_site_symmetry_1
_geom_bond_site_symmetry_2
_geom_bond_publ_flag
Zn1 O2 1.93(2) . . yes
Zn1 O6 1.952(18) . 1_565 yes
Zn1 O5 1.978(19) . 1_655 yes
Zn1 O11 1.905(18) . 2_655 yes
Zn2 O3 1.901(18) . . yes
Zn2 O5 1.961(19) . . yes
Zn2 O9 1.90(2) . . yes
Zn2 O7 1.965(18) . 1_565 yes
Zn3 O8 1.940(17) . . yes
Zn3 O10 1.903(17) . 2_645 yes
Zn3 O4 1.892(19) . 4_564 yes
Zn3 O12 1.934(19) . 4_664 yes
P1 O1 1.55(3) . . yes
P1 O2 1.54(2) . . yes
P1 O3 1.56(2) . 2_645 yes
P1 O4 1.52(2) . 4_564 yes
P2 O6 1.52(2) . . yes
P2 O8 1.55(2) . . yes
P2 O7 1.57(2) . 1_655 yes
P2 O5 1.56(2) . 2_645 yes
P3 O9 1.52(2) . . yes
P3 O11 1.54(2) . . yes
P3 O10 1.53(2) . 4_564 yes
P3 O12 1.54(2) . 4_564 yes
N1 C1 1.51(6) . 4_564 yes
N1 C2 1.49(5) . 4_564 yes
N2 C3 1.48(5) . . yes
N2 C4 1.50(6) . . yes
N2 C5 1.50(6) . . yes
N3 C6 1.47(6) . 4_564 yes
C1 C3 1.54(7) . 4_565 no
C2 C4 1.53(7) . 4_565 no
C5 C6 1.52(5) . 4_564 no

loop_
_geom_torsion_atom_site_label_1
_geom_torsion_atom_site_label_2
_geom_torsion_atom_site_label_3
_geom_torsion_atom_site_label_4
_geom_torsion
_geom_torsion_site_symmetry_1
_geom_torsion_site_symmetry_2
_geom_torsion_site_symmetry_3
_geom_torsion_site_symmetry_4
_geom_torsion_publ_flag
O6 Zn1 O2 P1 100.7(15) 1_565 . . . no
O5 Zn1 O2 P1 -17.2(19) 1_655 . . . no
O11 Zn1 O2 P1 -137.2(14) 2_655 . . . no
O2 Zn1 O6 P2 -156.8(15) . . 1_565 1_565 no
O2 Zn1 O5 Zn2 116.8(11) . . 1_655 1_655 no
O2 Zn1 O11 P3 -126(2) . . 2_655 2_655 no
O5 Zn2 O3 P1 -79.4(19) . . . 2_655 no
O9 Zn2 O3 P1 154.8(17) . . . 2_655 no
O7 Zn2 O3 P1 38(2) 1_565 . . 2_655 no
O3 Zn2 O5 Zn1 119.4(10) . . . 1_455 no
O3 Zn2 O5 P2 -43.9(14) . . . 2_655 no
O9 Zn2 O5 Zn1 -125.8(11) . . . 1_455 no
O9 Zn2 O5 P2 70.9(15) . . . 2_655 no
O7 Zn2 O5 Zn1 -1.8(12) 1_565 . . 1_455 no
O7 Zn2 O5 P2 -165.1(11) 1_565 . . 2_655 no
O3 Zn2 O9 P3 153.5(15) . . . . no
O5 Zn2 O9 P3 35(2) . . . . no
O7 Zn2 O9 P3 -87.7(17) 1_565 . . . no
O10 Zn3 O8 P2 177(2) 2_645 . . . no
O4 Zn3 O8 P2 -69(2) 4_564 . . . no
O12 Zn3 O8 P2 59(3) 4_664 . . . no
O8 Zn3 O4 P1 14(2) . . 4_564 . no
O10 Zn3 O4 P1 124.4(17) 2_645 . 4_564 . no
O12 Zn3 O4 P1 -124.3(17) 4_664 . 4_564 . no
O8 Zn3 O12 P3 2(2) . . 4_664 1_655 no
O1 P1 O2 Zn1 -167.6(13) . . . . no
O3 P1 O2 Zn1 78.5(18) 2_645 . . . no
O4 P1 O2 Zn1 -47.6(19) 4_564 . . . no
O1 P1 O3 Zn2 -173.5(16) . . 2_645 2_645 no
O2 P1 O3 Zn2 -60(2) . . 2_645 2_645 no
O1 P1 O4 Zn3 -108.9(17) . . 4_564 . no
O2 P1 O4 Zn3 133.7(16) . . 4_564 . no
O3 P1 O4 Zn3 12(2) 2_645 . 4_564 . no
O8 P2 O6 Zn1 164.9(13) . . . 1_545 no
O7 P2 O6 Zn1 50.4(18) 1_655 . . 1_545 no
O5 P2 O6 Zn1 -69.1(18) 2_645 . . 1_545 no
O6 P2 O8 Zn3 125(2) . . . . no
O7 P2 O8 Zn3 -119(2) 1_655 . . . no
O5 P2 O8 Zn3 0(3) 2_645 . . . no
O6 P2 O5 Zn2 -40.5(16) . . 2_645 2_645 no
O8 P2 O5 Zn2 83.7(16) . . 2_645 2_645 no
O11 P3 O9 Zn2 -84.8(19) . . . . no
O10 P3 O9 Zn2 154.7(14) 4_564 . . . no
O12 P3 O9 Zn2 33.1(19) 4_564 . . . no
O9 P3 O11 Zn1 33(3) . . . 2_645 no
O10 P3 O11 Zn1 154.0(17) 4_564 . . 2_645 no
O12 P3 O11 Zn1 -85(2) 4_564 . . 2_645 no
O9 P3 O12 Zn3 -139.1(15) . . 4_564 1_455 no
O11 P3 O12 Zn3 -16.2(19) . . 4_564 1_455 no
C2 N1 C1 C3 -47(4) 4_564 . 4_564 . no
C1 N1 C2 C4 54(6) 4_564 . 4_564 . no
C4 N2 C3 C1 -53(4) . . . 4_564 no
C5 N2 C3 C1 172(3) . . . 4_564 no
C3 N2 C4 C2 52(4) . . . 4_564 no
C5 N2 C4 C2 -176(3) . . . 4_564 no
C3 N2 C5 C6 -175(3) . . . 4_564 no
C4 N2 C5 C6 52(4) . . . 4_564 no
N2 C5 C6 N3 -167(3) . . 4_564 . no
